data_4338491
loop_
_publ_author_name
'Han, Yulun'
'Lin, Cuikun'
'Meng, Qingguo'
'Dai, Fengrong'
'Sykes, Andrew G.'
'Berry, Mary T.'
'May, P. Stanley'

_publ_section_title
;
 (BMI)3LnCl6 Crystals as Models for the Coordination Environment of LnCl3
 (Ln = Sm, Eu, Dy, Er, Yb) in 1-Butyl-3-methylimidazolium Chloride
 Ionic-Liquid Solution.
;
_journal_issue 11
_journal_name_full 'Inorganic chemistry'
_journal_page_first 5494
_journal_page_last 5501
_journal_paper_doi 10.1021/ic500101x
_journal_volume 53
_journal_year 2014
_chemical_formula_sum 'C24 H45 Cl6 Dy N6'
_chemical_formula_weight 792.86
_chemical_name_systematic
;
 ?
;
_space_group_IT_number 14
_symmetry_cell_setting monoclinic
_symmetry_space_group_name_Hall '-P 2ybc'
_symmetry_space_group_name_H-M 'P 1 21/c 1'
_atom_sites_solution_hydrogens geom
_atom_sites_solution_primary direct
_atom_sites_solution_secondary difmap
_audit_creation_method SHELXL-97
_cell_angle_alpha 90.00
_cell_angle_beta 91.6890(10)
_cell_angle_gamma 90.00
_cell_formula_units_Z 4
_cell_length_a 9.7013(6)
_cell_length_b 10.4692(7)
_cell_length_c 33.394(2)
_cell_measurement_reflns_used 9859
_cell_measurement_temperature 100(2)
_cell_measurement_theta_max 25.39
_cell_measurement_theta_min 2.40
_cell_volume 3390.2(4)
_computing_cell_refinement 'Bruker SMART'
_computing_data_collection 'Bruker SMART'
_computing_data_reduction 'Bruker SAINT'
_computing_molecular_graphics 'Bruker SHELXTL'
_computing_publication_material 'Bruker SHELXTL'
_computing_structure_refinement 'Bruker SHELXTL'
_computing_structure_solution 'Bruker SHELXTL'
_diffrn_ambient_temperature 100(2)
_diffrn_measured_fraction_theta_full 0.999
_diffrn_measured_fraction_theta_max 0.999
_diffrn_measurement_device_type 'CCD area detector'
_diffrn_measurement_method 'phi and omega scans'
_diffrn_radiation_monochromator graphite
_diffrn_radiation_source 'fine-focus sealed tube'
_diffrn_radiation_type MoK\a
_diffrn_radiation_wavelength 0.71073
_diffrn_reflns_av_R_equivalents 0.0237
_diffrn_reflns_av_sigmaI/netI 0.0157
_diffrn_reflns_limit_h_max 11
_diffrn_reflns_limit_h_min -11
_diffrn_reflns_limit_k_max 12
_diffrn_reflns_limit_k_min -12
_diffrn_reflns_limit_l_max 40
_diffrn_reflns_limit_l_min -40
_diffrn_reflns_number 33193
_diffrn_reflns_theta_full 25.39
_diffrn_reflns_theta_max 25.39
_diffrn_reflns_theta_min 2.04
_exptl_absorpt_coefficient_mu 2.701
_exptl_absorpt_correction_T_max 0.4980
_exptl_absorpt_correction_T_min 0.4980
_exptl_absorpt_correction_type multi-scan
_exptl_absorpt_process_details SADABS
_exptl_crystal_colour colorless
_exptl_crystal_density_diffrn 1.553
_exptl_crystal_density_meas ?
_exptl_crystal_density_method 'not measured'
_exptl_crystal_description block
_exptl_crystal_F_000 1596
_exptl_crystal_size_max 0.30
_exptl_crystal_size_mid 0.30
_exptl_crystal_size_min 0.30
_refine_diff_density_max 0.535
_refine_diff_density_min -0.895
_refine_diff_density_rms 0.073
_refine_ls_extinction_method none
_refine_ls_goodness_of_fit_ref 1.034
_refine_ls_hydrogen_treatment constr
_refine_ls_matrix_type full
_refine_ls_number_parameters 364
_refine_ls_number_reflns 6246
_refine_ls_number_restraints 12
_refine_ls_restrained_S_all 1.043
_refine_ls_R_factor_all 0.0230
_refine_ls_R_factor_gt 0.0225
_refine_ls_shift/su_max 0.003
_refine_ls_shift/su_mean 0.000
_refine_ls_structure_factor_coef Fsqd
_refine_ls_weighting_details 'calc w=1/[\s^2^(Fo^2^)+(0.0184P)^2^+10.4678P] where P=(Fo^2^+2Fc^2^)/3'
_refine_ls_weighting_scheme calc
_refine_ls_wR_factor_gt 0.0543
_refine_ls_wR_factor_ref 0.0545
_reflns_number_gt 6170
_reflns_number_total 6246
_reflns_threshold_expression >2sigma(I)
_cod_data_source_file ic500101x_si_002.cif
_cod_data_source_block 12029
_cod_depositor_comments
;
The following automatic conversions were performed:

'_symmetry_cell_setting' value 'Monoclinic' changed to 'monoclinic'
according to
/usr/data/users/saulius/crontab/automatic-downloads/rss-feeds/ACS/lib/dictionaries/cif_core.dic
dictionary named 'cif_core.dic' version 2.4.2 from 2011-04-26.

Automatic conversion script
Id: cif_fix_values 2281 2013-09-26 08:29:07Z andrius 

 Adding full bibliography for 4338489--4338493.cif.

The following automatic conversions were performed:

'_exptl_crystal_density_meas' value 'none' was changed to '?' - the
value is perceived as not measured.

Automatic conversion script
Id: cif_fix_values 3008 2015-01-20 13:52:24Z robertas 
;
_cod_original_sg_symbol_H-M 'P2(1)/c  '
_cod_database_code 4338491

loop_
_symmetry_equiv_pos_as_xyz
'x, y, z'
'-x, y+1/2, -z+1/2'
'-x, -y, -z'
'x, -y-1/2, z-1/2'

loop_
_atom_site_label
_atom_site_type_symbol
_atom_site_fract_x
_atom_site_fract_y
_atom_site_fract_z
_atom_site_U_iso_or_equiv
_atom_site_adp_type
_atom_site_occupancy
_atom_site_symmetry_multiplicity
_atom_site_calc_flag
_atom_site_refinement_flags
_atom_site_disorder_assembly
_atom_site_disorder_group
Dy1 Dy 0.815239(12) -0.030418(12) 0.637169(4) 0.01144(5) Uani 1 1 d . . .
Cl5 Cl 0.63878(7) -0.21776(7) 0.61944(2) 0.01687(14) Uani 1 1 d . . .
Cl1 Cl 0.90048(7) -0.16782(7) 0.69903(2) 0.01896(15) Uani 1 1 d . . .
Cl2 Cl 0.70499(7) 0.09786(7) 0.57578(2) 0.01809(14) Uani 1 1 d . . .
Cl6 Cl 0.99547(7) -0.14367(7) 0.58989(2) 0.01843(14) Uani 1 1 d . . .
Cl4 Cl 1.01041(7) 0.14328(7) 0.65118(2) 0.02001(15) Uani 1 1 d . . .
Cl3 Cl 0.64854(7) 0.09683(7) 0.68479(2) 0.01758(14) Uani 1 1 d . . .
C1 C 1.0060(3) -0.1574(3) 0.48109(10) 0.0270(7) Uani 1 1 d . . .
H1A H 1.0326 -0.1394 0.5084 0.040 Uiso 1 1 calc R . .
H1B H 1.0415 -0.0921 0.4640 0.040 Uiso 1 1 calc R . .
H1C H 1.0427 -0.2388 0.4735 0.040 Uiso 1 1 calc R . .
C3 C 0.7821(3) -0.1661(3) 0.44094(9) 0.0234(7) Uani 1 1 d . . .
H3 H 0.8187 -0.1694 0.4155 0.028 Uiso 1 1 calc R . .
C4 C 0.6471(3) -0.1660(3) 0.44961(9) 0.0205(6) Uani 1 1 d . . .
H4 H 0.5731 -0.1694 0.4313 0.025 Uiso 1 1 calc R . .
C2 C 0.7670(3) -0.1572(3) 0.50659(9) 0.0177(6) Uani 1 1 d . . .
H2 H 0.7902 -0.1536 0.5338 0.021 Uiso 1 1 calc R . .
C5 C 0.5126(3) -0.1646(3) 0.51414(9) 0.0178(6) Uani 1 1 d . . .
H5A H 0.4387 -0.1213 0.4994 0.021 Uiso 1 1 calc R . .
H5B H 0.5280 -0.1199 0.5393 0.021 Uiso 1 1 calc R . .
C6 C 0.4701(3) -0.3000(3) 0.52245(10) 0.0245(7) Uani 1 1 d . . .
H6A H 0.5436 -0.3430 0.5374 0.029 Uiso 1 1 calc R . .
H6B H 0.4554 -0.3449 0.4973 0.029 Uiso 1 1 calc R . .
C7 C 0.3385(4) -0.3048(4) 0.54619(11) 0.0383(9) Uani 1 1 d U . .
H7A H 0.3463 -0.2455 0.5685 0.046 Uiso 1 1 calc R . .
H7B H 0.2611 -0.2781 0.5291 0.046 Uiso 1 1 calc R . .
C8 C 0.3111(6) -0.4377(7) 0.5620(2) 0.094(2) Uani 1 1 d U . .
H8A H 0.3097 -0.4975 0.5403 0.140 Uiso 1 1 calc R . .
H8B H 0.2237 -0.4389 0.5748 0.140 Uiso 1 1 calc R . .
H8C H 0.3827 -0.4608 0.5811 0.140 Uiso 1 1 calc R . .
C9 C 0.7198(3) -0.3476(3) 0.76553(9) 0.0269(7) Uani 1 1 d . C .
H9A H 0.7088 -0.2647 0.7535 0.040 Uiso 1 1 calc R . .
H9B H 0.7929 -0.3448 0.7855 0.040 Uiso 1 1 calc R . .
H9C H 0.6355 -0.3720 0.7778 0.040 Uiso 1 1 calc R . .
C10 C 0.7081(3) -0.4379(3) 0.69700(9) 0.0208(6) Uani 1 1 d . C .
H10 H 0.6515 -0.3755 0.6855 0.025 Uiso 1 1 calc R . .
C11 C 0.8377(3) -0.5453(3) 0.74022(11) 0.0294(8) Uani 1 1 d . C .
H11 H 0.8849 -0.5687 0.7637 0.035 Uiso 1 1 calc R . .
C12 C 0.8387(3) -0.6074(3) 0.70493(12) 0.0325(8) Uani 1 1 d . C .
H12 H 0.8860 -0.6825 0.6996 0.039 Uiso 1 1 calc R . .
C13 C 0.7386(5) -0.5645(4) 0.63495(12) 0.0409(9) Uani 1 1 d . C .
H13A H 0.6581 -0.5187 0.6247 0.049 Uiso 1 1 calc R . .
H13B H 0.7229 -0.6550 0.6307 0.049 Uiso 1 1 calc R . .
C14 C 0.8642(6) -0.5228(4) 0.61226(14) 0.0596(14) Uani 1 1 d . . .
H14A H 0.9415 -0.5793 0.6181 0.071 Uiso 1 1 calc R A 1
H14B H 0.8906 -0.4364 0.6196 0.071 Uiso 1 1 calc R A 1
N2 N 0.6397(2) -0.1602(2) 0.49079(7) 0.0150(5) Uani 1 1 d . . .
N1 N 0.8557(2) -0.1604(2) 0.47694(7) 0.0177(5) Uani 1 1 d . . .
N4 N 0.7572(3) -0.5394(3) 0.67835(9) 0.0260(6) Uani 1 1 d . . .
N3 N 0.7533(3) -0.4403(2) 0.73481(8) 0.0206(5) Uani 1 1 d . . .
C17 C 0.3377(3) -0.0387(3) 0.63569(9) 0.0182(6) Uani 1 1 d . . .
H17A H 0.4123 -0.0600 0.6186 0.027 Uiso 1 1 calc R . .
H17B H 0.3546 0.0433 0.6477 0.027 Uiso 1 1 calc R . .
H17C H 0.2530 -0.0360 0.6201 0.027 Uiso 1 1 calc R . .
C19 C 0.4207(3) -0.1564(3) 0.69858(8) 0.0154(6) Uani 1 1 d . . .
H19 H 0.5014 -0.1108 0.7039 0.018 Uiso 1 1 calc R . .
C20 C 0.3724(3) -0.2553(3) 0.71997(8) 0.0164(6) Uani 1 1 d . . .
H20 H 0.4134 -0.2902 0.7430 0.020 Uiso 1 1 calc R . .
C18 C 0.2263(3) -0.2211(3) 0.66948(9) 0.0159(6) Uani 1 1 d . . .
H18 H 0.1509 -0.2281 0.6518 0.019 Uiso 1 1 calc R . .
C21 C 0.1691(3) -0.4076(3) 0.71239(9) 0.0210(6) Uani 1 1 d . . .
H21A H 0.0718 -0.3861 0.7115 0.025 Uiso 1 1 calc R B 1
H21B H 0.1943 -0.4339 0.7395 0.025 Uiso 1 1 calc R B 1
N6 N 0.2510(2) -0.2949(2) 0.70138(7) 0.0160(5) Uani 1 1 d . D .
N5 N 0.3273(2) -0.1358(2) 0.66719(7) 0.0141(5) Uani 1 1 d . . .
C15 C 0.8173(9) -0.5305(7) 0.5639(2) 0.049(2) Uani 0.633(10) 1 d P C 1
H15A H 0.7916 -0.6173 0.5567 0.058 Uiso 0.633(10) 1 calc PR C 1
H15B H 0.7388 -0.4753 0.5584 0.058 Uiso 0.633(10) 1 calc PR C 1
C16 C 0.9407(10) -0.4873(8) 0.5398(2) 0.063(3) Uani 0.633(10) 1 d P C 1
H16A H 0.9653 -0.4015 0.5472 0.094 Uiso 0.633(10) 1 calc PR C 1
H16B H 0.9166 -0.4903 0.5117 0.094 Uiso 0.633(10) 1 calc PR C 1
H16C H 1.0174 -0.5431 0.5453 0.094 Uiso 0.633(10) 1 calc PR C 1
C15' C 0.8989(10) -0.5684(9) 0.5755(3) 0.023(2) Uiso 0.367(10) 1 d P C 2
H15C H 0.8880 -0.6604 0.5737 0.028 Uiso 0.367(10) 1 calc PR C 2
H15D H 0.9925 -0.5455 0.5690 0.028 Uiso 0.367(10) 1 calc PR C 2
C16' C 0.7946(14) -0.4997(14) 0.5493(4) 0.042(4) Uiso 0.367(10) 1 d P C 2
H16D H 0.7036 -0.5176 0.5583 0.063 Uiso 0.367(10) 1 calc PR C 2
H16E H 0.8020 -0.5283 0.5221 0.063 Uiso 0.367(10) 1 calc PR C 2
H16F H 0.8114 -0.4095 0.5506 0.063 Uiso 0.367(10) 1 calc PR C 2
C22 C 0.1962(6) -0.5197(5) 0.6827(2) 0.0248(17) Uani 0.586(10) 1 d P D 1
H22A H 0.1441 -0.5936 0.6911 0.030 Uiso 0.586(10) 1 calc PR D 1
H22B H 0.1610 -0.4952 0.6563 0.030 Uiso 0.586(10) 1 calc PR D 1
C23 C 0.3463(6) -0.5586(5) 0.6793(2) 0.0274(17) Uani 0.586(10) 1 d P D 1
H23A H 0.3996 -0.4855 0.6709 0.033 Uiso 0.586(10) 1 calc PR D 1
H23B H 0.3822 -0.5853 0.7054 0.033 Uiso 0.586(10) 1 calc PR D 1
C24 C 0.364(2) -0.6668(16) 0.6496(7) 0.023(4) Uani 0.586(10) 1 d P D 1
H24A H 0.2976 -0.7328 0.6547 0.034 Uiso 0.586(10) 1 calc PR D 1
H24B H 0.4551 -0.7011 0.6524 0.034 Uiso 0.586(10) 1 calc PR D 1
H24C H 0.3488 -0.6350 0.6228 0.034 Uiso 0.586(10) 1 calc PR D 1
C22' C 0.2431(9) -0.5269(7) 0.7037(3) 0.018(2) Uiso 0.414(10) 1 d P D 2
H22C H 0.1821 -0.5988 0.7079 0.022 Uiso 0.414(10) 1 calc PR D 2
H22D H 0.3212 -0.5353 0.7223 0.022 Uiso 0.414(10) 1 calc PR D 2
C23' C 0.2944(9) -0.5322(8) 0.6609(3) 0.020(2) Uiso 0.414(10) 1 d P D 2
H23C H 0.3586 -0.4627 0.6569 0.024 Uiso 0.414(10) 1 calc PR D 2
H23D H 0.2170 -0.5212 0.6422 0.024 Uiso 0.414(10) 1 calc PR D 2
C24' C 0.364(4) -0.656(3) 0.6528(12) 0.039(10) Uiso 0.414(10) 1 d P D 2
H24D H 0.4318 -0.6726 0.6736 0.059 Uiso 0.414(10) 1 calc PR D 2
H24E H 0.4075 -0.6514 0.6274 0.059 Uiso 0.414(10) 1 calc PR D 2
H24F H 0.2966 -0.7232 0.6522 0.059 Uiso 0.414(10) 1 calc PR D 2

loop_
_atom_site_aniso_label
_atom_site_aniso_U_11
_atom_site_aniso_U_22
_atom_site_aniso_U_33
_atom_site_aniso_U_23
_atom_site_aniso_U_13
_atom_site_aniso_U_12
Dy1 0.00929(7) 0.01477(7) 0.01027(7) -0.00069(5) 0.00024(5) 0.00093(5)
Cl5 0.0158(3) 0.0169(3) 0.0178(3) -0.0013(3) -0.0029(3) -0.0010(3)
Cl1 0.0172(3) 0.0237(4) 0.0158(3) 0.0053(3) -0.0032(3) -0.0009(3)
Cl2 0.0158(3) 0.0221(4) 0.0162(3) 0.0036(3) -0.0016(2) 0.0025(3)
Cl6 0.0143(3) 0.0268(4) 0.0142(3) -0.0024(3) 0.0017(2) 0.0054(3)
Cl4 0.0134(3) 0.0211(4) 0.0255(4) -0.0044(3) 0.0020(3) -0.0038(3)
Cl3 0.0150(3) 0.0194(3) 0.0185(3) -0.0058(3) 0.0047(3) -0.0008(3)
C1 0.0163(15) 0.0327(18) 0.0322(18) -0.0010(15) 0.0048(13) -0.0003(13)
C3 0.0255(16) 0.0306(17) 0.0142(14) 0.0053(13) 0.0037(12) 0.0047(14)
C4 0.0216(15) 0.0276(17) 0.0122(14) 0.0016(12) -0.0021(11) 0.0041(13)
C2 0.0167(14) 0.0191(15) 0.0172(14) -0.0027(12) 0.0009(11) -0.0002(12)
C5 0.0124(13) 0.0228(15) 0.0184(14) -0.0006(12) 0.0024(11) 0.0034(12)
C6 0.0200(15) 0.0266(17) 0.0271(17) 0.0055(14) 0.0018(13) -0.0009(13)
C7 0.0238(18) 0.059(3) 0.0327(19) 0.0106(18) 0.0049(15) -0.0119(17)
C8 0.054(3) 0.110(5) 0.119(5) 0.071(4) 0.021(3) -0.018(3)
C9 0.0278(17) 0.0345(19) 0.0185(15) 0.0031(14) 0.0002(13) -0.0057(15)
C10 0.0222(15) 0.0158(15) 0.0245(16) 0.0023(12) -0.0012(12) 0.0016(12)
C11 0.0156(15) 0.0282(18) 0.045(2) 0.0212(16) 0.0036(14) 0.0006(13)
C12 0.0210(17) 0.0191(16) 0.058(2) 0.0134(16) 0.0142(16) 0.0069(13)
C13 0.061(3) 0.0240(18) 0.039(2) -0.0150(16) 0.0136(19) -0.0022(18)
C14 0.096(4) 0.025(2) 0.060(3) -0.0054(19) 0.047(3) -0.003(2)
N2 0.0148(12) 0.0164(12) 0.0138(11) 0.0004(9) 0.0013(9) 0.0008(10)
N1 0.0170(12) 0.0184(12) 0.0178(12) 0.0008(10) 0.0027(10) 0.0003(10)
N4 0.0264(14) 0.0161(13) 0.0362(16) -0.0024(12) 0.0092(12) 0.0009(11)
N3 0.0156(12) 0.0200(13) 0.0263(14) 0.0079(11) 0.0000(10) -0.0010(10)
C17 0.0181(14) 0.0170(15) 0.0194(15) 0.0056(12) 0.0008(11) 0.0025(12)
C19 0.0116(13) 0.0167(14) 0.0177(14) 0.0009(11) 0.0007(11) 0.0012(11)
C20 0.0147(14) 0.0194(14) 0.0150(14) 0.0000(11) -0.0009(11) 0.0023(11)
C18 0.0114(13) 0.0163(14) 0.0200(14) -0.0002(11) 0.0012(11) 0.0023(11)
C21 0.0174(14) 0.0202(15) 0.0256(16) 0.0058(13) 0.0033(12) -0.0048(12)
N6 0.0149(12) 0.0136(12) 0.0196(12) 0.0009(10) 0.0026(9) -0.0003(10)
N5 0.0130(11) 0.0132(12) 0.0161(12) 0.0017(9) 0.0018(9) 0.0032(9)
C15 0.071(6) 0.036(4) 0.037(4) -0.014(3) -0.013(4) 0.020(4)
C16 0.106(7) 0.054(5) 0.028(4) 0.001(3) -0.002(4) -0.011(4)
C22 0.025(3) 0.016(3) 0.033(4) 0.002(2) -0.001(3) -0.005(2)
C23 0.025(3) 0.018(3) 0.039(4) -0.002(3) 0.002(3) -0.003(2)
C24 0.032(7) 0.005(4) 0.033(6) -0.005(4) 0.005(3) 0.000(3)

loop_
_atom_type_symbol
_atom_type_description
_atom_type_scat_dispersion_real
_atom_type_scat_dispersion_imag
_atom_type_scat_source
C C 0.0033 0.0016 'International Tables Vol C Tables 4.2.6.8 and 6.1.1.4'
H H 0.0000 0.0000 'International Tables Vol C Tables 4.2.6.8 and 6.1.1.4'
N N 0.0061 0.0033 'International Tables Vol C Tables 4.2.6.8 and 6.1.1.4'
Cl Cl 0.1484 0.1585 'International Tables Vol C Tables 4.2.6.8 and 6.1.1.4'
Dy Dy -0.1892 4.4098 'International Tables Vol C Tables 4.2.6.8 and 6.1.1.4'

loop_
_geom_angle_atom_site_label_1
_geom_angle_atom_site_label_2
_geom_angle_atom_site_label_3
_geom_angle
Cl1 Dy1 Cl2 174.33(2)
Cl1 Dy1 Cl4 91.72(2)
Cl2 Dy1 Cl4 93.37(2)
Cl1 Dy1 Cl5 87.53(2)
Cl2 Dy1 Cl5 87.65(2)
Cl4 Dy1 Cl5 174.29(2)
Cl1 Dy1 Cl3 89.26(2)
Cl2 Dy1 Cl3 88.28(2)
Cl4 Dy1 Cl3 89.69(2)
Cl5 Dy1 Cl3 95.96(2)
Cl1 Dy1 Cl6 91.45(2)
Cl2 Dy1 Cl6 91.38(2)
Cl4 Dy1 Cl6 86.12(2)
Cl5 Dy1 Cl6 88.24(2)
Cl3 Dy1 Cl6 175.77(2)
N1 C1 H1A 109.5
N1 C1 H1B 109.5
H1A C1 H1B 109.5
N1 C1 H1C 109.5
H1A C1 H1C 109.5
H1B C1 H1C 109.5
C4 C3 N1 107.0(3)
C4 C3 H3 126.5
N1 C3 H3 126.5
C3 C4 N2 107.0(3)
C3 C4 H4 126.5
N2 C4 H4 126.5
N2 C2 N1 108.5(3)
N2 C2 H2 125.7
N1 C2 H2 125.7
N2 C5 C6 111.3(2)
N2 C5 H5A 109.4
C6 C5 H5A 109.4
N2 C5 H5B 109.4
C6 C5 H5B 109.4
H5A C5 H5B 108.0
C5 C6 C7 111.4(3)
C5 C6 H6A 109.3
C7 C6 H6A 109.3
C5 C6 H6B 109.3
C7 C6 H6B 109.3
H6A C6 H6B 108.0
C8 C7 C6 111.7(4)
C8 C7 H7A 109.3
C6 C7 H7A 109.3
C8 C7 H7B 109.3
C6 C7 H7B 109.3
H7A C7 H7B 107.9
C7 C8 H8A 109.5
C7 C8 H8B 109.5
H8A C8 H8B 109.5
C7 C8 H8C 109.5
H8A C8 H8C 109.5
H8B C8 H8C 109.5
N3 C9 H9A 109.5
N3 C9 H9B 109.5
H9A C9 H9B 109.5
N3 C9 H9C 109.5
H9A C9 H9C 109.5
H9B C9 H9C 109.5
N3 C10 N4 108.6(3)
N3 C10 H10 125.7
N4 C10 H10 125.7
C12 C11 N3 106.8(3)
C12 C11 H11 126.6
N3 C11 H11 126.6
C11 C12 N4 107.3(3)
C11 C12 H12 126.4
N4 C12 H12 126.4
N4 C13 C14 111.2(4)
N4 C13 H13A 109.4
C14 C13 H13A 109.4
N4 C13 H13B 109.4
C14 C13 H13B 109.4
H13A C13 H13B 108.0
C15' C14 C13 124.7(6)
C15' C14 C15 35.0(5)
C13 C14 C15 105.6(5)
C15' C14 H14A 76.0
C13 C14 H14A 110.6
C15 C14 H14A 110.6
C15' C14 H14B 118.8
C13 C14 H14B 110.6
C15 C14 H14B 110.6
H14A C14 H14B 108.7
C2 N2 C4 108.8(2)
C2 N2 C5 124.8(2)
C4 N2 C5 126.3(2)
C2 N1 C3 108.6(2)
C2 N1 C1 126.5(3)
C3 N1 C1 124.9(3)
C10 N4 C12 108.7(3)
C10 N4 C13 124.5(3)
C12 N4 C13 126.4(3)
C10 N3 C11 108.6(3)
C10 N3 C9 125.8(3)
C11 N3 C9 125.7(3)
N5 C17 H17A 109.5
N5 C17 H17B 109.5
H17A C17 H17B 109.5
N5 C17 H17C 109.5
H17A C17 H17C 109.5
H17B C17 H17C 109.5
C20 C19 N5 106.9(2)
C20 C19 H19 126.5
N5 C19 H19 126.5
C19 C20 N6 107.3(2)
C19 C20 H20 126.4
N6 C20 H20 126.4
N5 C18 N6 108.7(2)
N5 C18 H18 125.7
N6 C18 H18 125.7
N6 C21 C22' 111.1(4)
N6 C21 C22 109.9(3)
C22' C21 C22 31.4(3)
N6 C21 H21A 109.7
C22' C21 H21A 132.1
C22 C21 H21A 109.7
N6 C21 H21B 109.7
C22' C21 H21B 80.4
C22 C21 H21B 109.7
H21A C21 H21B 108.2
C18 N6 C20 108.5(2)
C18 N6 C21 125.3(2)
C20 N6 C21 126.0(2)
C18 N5 C19 108.6(2)
C18 N5 C17 124.9(2)
C19 N5 C17 126.4(2)
C16 C15 C14 107.5(6)
C16 C15 H15A 110.2
C14 C15 H15A 110.2
C16 C15 H15B 110.2
C14 C15 H15B 110.2
H15A C15 H15B 108.5
C14 C15' C16' 100.2(8)
C14 C15' H15C 111.7
C16' C15' H15C 111.7
C14 C15' H15D 111.7
C16' C15' H15D 111.7
H15C C15' H15D 109.5
C15' C16' H16D 109.5
C15' C16' H16E 109.5
H16D C16' H16E 109.5
C15' C16' H16F 109.5
H16D C16' H16F 109.5
H16E C16' H16F 109.5
C23 C22 C21 115.3(5)
C23 C22 H22A 108.4
C21 C22 H22A 108.4
C23 C22 H22B 108.4
C21 C22 H22B 108.4
H22A C22 H22B 107.5
C24 C23 C22 111.9(9)
C24 C23 H23A 109.2
C22 C23 H23A 109.2
C24 C23 H23B 109.2
C22 C23 H23B 109.2
H23A C23 H23B 107.9
C21 C22' C23' 112.9(7)
C21 C22' H22C 109.0
C23' C22' H22C 109.0
C21 C22' H22D 109.0
C23' C22' H22D 109.0
H22C C22' H22D 107.8
C22' C23' C24' 111.3(17)
C22' C23' H23C 109.4
C24' C23' H23C 109.4
C22' C23' H23D 109.4
C24' C23' H23D 109.4
H23C C23' H23D 108.0
C23' C24' H24D 109.5
C23' C24' H24E 109.5
H24D C24' H24E 109.5
C23' C24' H24F 109.5
H24D C24' H24F 109.5
H24E C24' H24F 109.5

loop_
_geom_bond_atom_site_label_1
_geom_bond_atom_site_label_2
_geom_bond_distance
Dy1 Cl1 2.6306(7)
Dy1 Cl2 2.6497(7)
Dy1 Cl4 2.6568(7)
Dy1 Cl5 2.6586(7)
Dy1 Cl3 2.6590(7)
Dy1 Cl6 2.6680(7)
C1 N1 1.462(4)
C1 H1A 0.9600
C1 H1B 0.9600
C1 H1C 0.9600
C3 C4 1.350(4)
C3 N1 1.381(4)
C3 H3 0.9300
C4 N2 1.381(4)
C4 H4 0.9300
C2 N2 1.329(4)
C2 N1 1.331(4)
C2 H2 0.9300
C5 N2 1.479(4)
C5 C6 1.504(4)
C5 H5A 0.9700
C5 H5B 0.9700
C6 C7 1.523(4)
C6 H6A 0.9700
C6 H6B 0.9700
C7 C8 1.515(7)
C7 H7A 0.9700
C7 H7B 0.9700
C8 H8A 0.9600
C8 H8B 0.9600
C8 H8C 0.9600
C9 N3 1.456(4)
C9 H9A 0.9600
C9 H9B 0.9600
C9 H9C 0.9600
C10 N3 1.324(4)
C10 N4 1.327(4)
C10 H10 0.9300
C11 C12 1.346(5)
C11 N3 1.380(4)
C11 H11 0.9300
C12 N4 1.371(5)
C12 H12 0.9300
C13 N4 1.478(5)
C13 C14 1.518(6)
C13 H13A 0.9700
C13 H13B 0.9700
C14 C15' 1.370(9)
C14 C15 1.667(9)
C14 H14A 0.9700
C14 H14B 0.9700
C17 N5 1.468(4)
C17 H17A 0.9600
C17 H17B 0.9600
C17 H17C 0.9600
C19 C20 1.349(4)
C19 N5 1.382(4)
C19 H19 0.9300
C20 N6 1.379(4)
C20 H20 0.9300
C18 N5 1.330(4)
C18 N6 1.331(4)
C18 H18 0.9300
C21 N6 1.476(4)
C21 C22' 1.474(8)
C21 C22 1.563(6)
C21 H21A 0.9700
C21 H21B 0.9700
C15 C16 1.531(12)
C15 H15A 0.9700
C15 H15B 0.9700
C16 H16A 0.9600
C16 H16B 0.9600
C16 H16C 0.9600
C15' C16' 1.502(16)
C15' H15C 0.9700
C15' H15D 0.9700
C16' H16D 0.9600
C16' H16E 0.9600
C16' H16F 0.9600
C22 C23 1.520(9)
C22 H22A 0.9700
C22 H22B 0.9700
C23 C24 1.52(2)
C23 H23A 0.9700
C23 H23B 0.9700
C24 H24A 0.9600
C24 H24B 0.9600
C24 H24C 0.9600
C22' C23' 1.527(12)
C22' H22C 0.9700
C22' H22D 0.9700
C23' C24' 1.49(3)
C23' H23C 0.9700
C23' H23D 0.9700
C24' H24D 0.9600
C24' H24E 0.9600
C24' H24F 0.9600
